data_4119965
loop_
_publ_author_name
'Jessica L. Smeltz'
'Cassandra P. Lilly'
'Paul D. Boyle'
'Elon A. Ison'

_publ_section_title
;
 The Electronic Nature of Terminal Oxo Ligands in Transition-Metal
 Complexes: Ambiphilic Reactivity of Oxorhenium Species
;
_journal_name_full 'Journal of the American Chemical Society'
_journal_page_first 9433
_journal_page_last 9441
_journal_paper_doi 10.1021/ja401390v
_journal_volume 135
_journal_year 2013
_chemical_formula_sum 'C36 H13 B Cl3 F25 N3 O Re'
_chemical_formula_weight 1281.85
_chemical_name_systematic
; 
 ? 
;
_space_group_IT_number 2
_symmetry_cell_setting triclinic
_symmetry_space_group_name_Hall '-P 1'
_symmetry_space_group_name_H-M 'P -1'
_atom_sites_solution_hydrogens geom
_atom_sites_solution_primary direct
_atom_sites_solution_secondary difmap
_audit_creation_method SHELXL-97
_cell_angle_alpha 90.926(9)
_cell_angle_beta 108.058(13)
_cell_angle_gamma 100.435(11)
_cell_formula_units_Z 2
_cell_length_a 10.841(3)
_cell_length_b 11.689(4)
_cell_length_c 16.724(5)
_cell_measurement_reflns_used 9083
_cell_measurement_temperature 110
_cell_measurement_theta_max 31.35
_cell_measurement_theta_min 2.27
_cell_volume 1975.6(11)
_computing_cell_refinement SAINT
_computing_data_collection Apex2
_computing_data_reduction SAINT
_computing_molecular_graphics cif2tables.py
_computing_structure_refinement XL
_computing_structure_solution SIR92
_diffrn_ambient_temperature 110
_diffrn_measured_fraction_theta_full 0.966
_diffrn_measured_fraction_theta_max 0.893
_diffrn_measurement_device_type 'Bruker-Nonius Kappa Axis X8 Apex2'
_diffrn_measurement_method 'omega and phi scans'
_diffrn_radiation_monochromator graphite
_diffrn_radiation_source 'fine-focus sealed tube'
_diffrn_radiation_type MoK\a
_diffrn_radiation_wavelength 0.71073
_diffrn_reflns_av_R_equivalents 0.0461
_diffrn_reflns_av_sigmaI/netI 0.0517
_diffrn_reflns_limit_h_max 17
_diffrn_reflns_limit_h_min -17
_diffrn_reflns_limit_k_max 18
_diffrn_reflns_limit_k_min -14
_diffrn_reflns_limit_l_max 26
_diffrn_reflns_limit_l_min -26
_diffrn_reflns_number 65457
_diffrn_reflns_theta_full 25.03
_diffrn_reflns_theta_max 35.02
_diffrn_reflns_theta_min 2.01
_exptl_absorpt_coefficient_mu 3.436
_exptl_absorpt_correction_T_max 0.8230
_exptl_absorpt_correction_T_min 0.5767
_exptl_absorpt_correction_type multi-scan
_exptl_absorpt_process_details SADABS
_exptl_crystal_colour yellow
_exptl_crystal_density_diffrn 2.155
_exptl_crystal_description prism
_exptl_crystal_F_000 1228
_exptl_crystal_size_max 0.18
_exptl_crystal_size_mid 0.15
_exptl_crystal_size_min 0.06
_refine_diff_density_max 2.062
_refine_diff_density_min -1.803
_refine_diff_density_rms 0.152
_refine_ls_extinction_method none
_refine_ls_goodness_of_fit_ref 1.046
_refine_ls_hydrogen_treatment constr
_refine_ls_matrix_type full
_refine_ls_number_parameters 636
_refine_ls_number_reflns 15571
_refine_ls_number_restraints 0
_refine_ls_restrained_S_all 1.046
_refine_ls_R_factor_all 0.0428
_refine_ls_R_factor_gt 0.0332
_refine_ls_shift/su_max 0.004
_refine_ls_shift/su_mean 0.000
_refine_ls_structure_factor_coef Fsqd
_refine_ls_weighting_details 'calc w=1/[\s^2^(Fo^2^)+(0.0352P)^2^+0.2977P] where P=(Fo^2^+2Fc^2^)/3'
_refine_ls_weighting_scheme calc
_refine_ls_wR_factor_gt 0.0702
_refine_ls_wR_factor_ref 0.0734
_reflns_number_gt 13448
_reflns_number_total 15571
_reflns_threshold_expression >2sigma(I)
_cod_data_source_file ja401390v_si_001_2.cif
_cod_data_source_block x12083
_cod_original_cell_volume 1975.7(11)
_cod_database_code 4119965

loop_
_symmetry_equiv_pos_as_xyz
'x, y, z'
'-x, -y, -z'

loop_
_atom_site_label
_atom_site_type_symbol
_atom_site_fract_x
_atom_site_fract_y
_atom_site_fract_z
_atom_site_U_iso_or_equiv
_atom_site_adp_type
_atom_site_occupancy
_atom_site_symmetry_multiplicity
_atom_site_calc_flag
_atom_site_refinement_flags
_atom_site_disorder_assembly
_atom_site_disorder_group
Re1 Re -0.123450(9) 0.560635(7) 0.707078(5) 0.00949(3) Uani 1 1 d . . .
Cl1 Cl -0.08158(6) 0.45315(5) 0.60453(4) 0.01392(10) Uani 1 1 d . . .
O1 O 0.03410(16) 0.63000(14) 0.77184(10) 0.0125(3) Uani 1 1 d . . .
N1 N -0.2217(2) 0.64258(18) 0.61773(13) 0.0135(4) Uani 1 1 d . . .
N2 N -0.2493(2) 0.62370(17) 0.76723(13) 0.0132(4) Uani 1 1 d . . .
N3 N -0.2174(2) 0.41667(17) 0.73227(12) 0.0123(4) Uani 1 1 d . . .
C1 C -0.2024(2) 0.6573(2) 0.53816(15) 0.0144(4) Uani 1 1 d . . .
C2 C -0.1006(3) 0.7424(2) 0.53018(16) 0.0171(5) Uani 1 1 d . . .
C3 C -0.0777(3) 0.7569(2) 0.45383(18) 0.0211(5) Uani 1 1 d . . .
C4 C -0.1575(3) 0.6867(3) 0.38340(16) 0.0205(5) Uani 1 1 d . . .
C5 C -0.2604(3) 0.6020(2) 0.38971(16) 0.0196(5) Uani 1 1 d . . .
C6 C -0.2819(2) 0.5888(2) 0.46619(16) 0.0167(5) Uani 1 1 d . . .
F2 F -0.02244(17) 0.81310(15) 0.59757(10) 0.0270(4) Uani 1 1 d . . .
F3 F 0.01969(19) 0.84150(17) 0.44741(12) 0.0349(4) Uani 1 1 d . . .
F4 F -0.13878(18) 0.70183(16) 0.30875(10) 0.0292(4) Uani 1 1 d . . .
F5 F -0.33871(18) 0.53344(16) 0.32090(10) 0.0294(4) Uani 1 1 d . . .
F6 F -0.38103(16) 0.50425(15) 0.47077(10) 0.0243(3) Uani 1 1 d . . .
C7 C -0.3287(3) 0.6978(2) 0.62946(16) 0.0174(5) Uani 1 1 d . . .
H7A H -0.4039 0.6889 0.5764 0.021 Uiso 1 1 calc R . .
H7B H -0.2956 0.7820 0.6469 0.021 Uiso 1 1 calc R . .
C8 C -0.3707(2) 0.6349(2) 0.69757(15) 0.0152(4) Uani 1 1 d . . .
H8A H -0.4251 0.6793 0.7190 0.018 Uiso 1 1 calc R . .
H8B H -0.4244 0.5566 0.6746 0.018 Uiso 1 1 calc R . .
C9 C -0.1881(3) 0.7402(2) 0.81549(16) 0.0184(5) Uani 1 1 d . . .
H9A H -0.1628 0.7966 0.7778 0.028 Uiso 1 1 calc R . .
H9B H -0.1093 0.7330 0.8621 0.028 Uiso 1 1 calc R . .
H9C H -0.2521 0.7672 0.8380 0.028 Uiso 1 1 calc R . .
C10 C -0.2782(3) 0.5368(2) 0.82703(15) 0.0157(5) Uani 1 1 d . . .
H10A H -0.3555 0.5503 0.8428 0.019 Uiso 1 1 calc R . .
H10B H -0.2013 0.5449 0.8790 0.019 Uiso 1 1 calc R . .
C11 C -0.3068(2) 0.4167(2) 0.78397(16) 0.0156(4) Uani 1 1 d . . .
H11A H -0.2911 0.3584 0.8264 0.019 Uiso 1 1 calc R . .
H11B H -0.4003 0.3965 0.7476 0.019 Uiso 1 1 calc R . .
C12 C -0.2353(2) 0.3030(2) 0.69275(15) 0.0130(4) Uani 1 1 d . . .
C13 C -0.1442(2) 0.2317(2) 0.72312(15) 0.0139(4) Uani 1 1 d . . .
C14 C -0.1608(3) 0.1228(2) 0.68306(16) 0.0160(5) Uani 1 1 d . . .
C15 C -0.2671(3) 0.0840(2) 0.61282(16) 0.0163(5) Uani 1 1 d . . .
C16 C -0.3609(3) 0.1529(2) 0.58209(15) 0.0160(5) Uani 1 1 d . . .
C17 C -0.3429(2) 0.2609(2) 0.62286(15) 0.0138(4) Uani 1 1 d . . .
F13 F -0.03811(15) 0.26865(13) 0.79043(9) 0.0187(3) Uani 1 1 d . . .
F14 F -0.07114(17) 0.05539(14) 0.71206(10) 0.0235(3) Uani 1 1 d . . .
F15 F -0.27989(17) -0.02043(13) 0.57362(10) 0.0233(3) Uani 1 1 d . . .
F16 F -0.46517(16) 0.11673(14) 0.51404(10) 0.0221(3) Uani 1 1 d . . .
F17 F -0.43257(15) 0.32808(13) 0.59135(10) 0.0200(3) Uani 1 1 d . . .
B1 B 0.1777(3) 0.6686(2) 0.83549(16) 0.0123(5) Uani 1 1 d . . .
C18 C 0.2198(2) 0.5501(2) 0.87607(15) 0.0131(4) Uani 1 1 d . . .
C19 C 0.1369(2) 0.4759(2) 0.91035(15) 0.0139(4) Uani 1 1 d . . .
C20 C 0.1651(3) 0.3753(2) 0.94682(15) 0.0163(5) Uani 1 1 d . . .
C21 C 0.2836(3) 0.3421(2) 0.95092(17) 0.0205(5) Uani 1 1 d . . .
C22 C 0.3690(3) 0.4113(2) 0.91746(17) 0.0198(5) Uani 1 1 d . . .
C23 C 0.3360(2) 0.5122(2) 0.88123(16) 0.0157(4) Uani 1 1 d . . .
F19 F 0.02227(15) 0.50503(13) 0.91145(10) 0.0185(3) Uani 1 1 d . . .
F20 F 0.08039(16) 0.30901(14) 0.97937(10) 0.0229(3) Uani 1 1 d . . .
F21 F 0.31409(18) 0.24611(14) 0.98799(12) 0.0299(4) Uani 1 1 d . . .
F22 F 0.48489(16) 0.38221(15) 0.92146(12) 0.0291(4) Uani 1 1 d . . .
F23 F 0.42903(15) 0.57501(14) 0.85231(10) 0.0214(3) Uani 1 1 d . . .
C24 C 0.1638(2) 0.7669(2) 0.90197(15) 0.0122(4) Uani 1 1 d . . .
C25 C 0.1984(2) 0.7647(2) 0.98863(15) 0.0137(4) Uani 1 1 d . . .
C26 C 0.1939(2) 0.8553(2) 1.04177(15) 0.0149(4) Uani 1 1 d . . .
C27 C 0.1546(2) 0.9548(2) 1.00796(16) 0.0163(5) Uani 1 1 d . . .
C28 C 0.1202(2) 0.9624(2) 0.92208(16) 0.0161(5) Uani 1 1 d . . .
C29 C 0.1243(2) 0.8695(2) 0.87147(15) 0.0139(4) Uani 1 1 d . . .
F25 F 0.24112(16) 0.67226(13) 1.02756(9) 0.0197(3) Uani 1 1 d . . .
F26 F 0.22609(16) 0.84575(13) 1.12514(9) 0.0209(3) Uani 1 1 d . . .
F27 F 0.14833(16) 1.04232(13) 1.05803(10) 0.0212(3) Uani 1 1 d . . .
F28 F 0.08047(16) 1.05787(13) 0.88867(10) 0.0233(3) Uani 1 1 d . . .
F29 F 0.08572(15) 0.88039(13) 0.78766(9) 0.0180(3) Uani 1 1 d . . .
C30 C 0.2748(2) 0.7337(2) 0.78531(15) 0.0134(4) Uani 1 1 d . . .
C31 C 0.2540(2) 0.7197(2) 0.69932(16) 0.0158(5) Uani 1 1 d . . .
C32 C 0.3389(3) 0.7785(2) 0.65964(17) 0.0208(5) Uani 1 1 d . . .
C33 C 0.4513(3) 0.8542(2) 0.70613(17) 0.0188(5) Uani 1 1 d . . .
C34 C 0.4785(3) 0.8697(2) 0.79199(18) 0.0196(5) Uani 1 1 d . . .
C35 C 0.3916(3) 0.8098(2) 0.82971(16) 0.0176(5) Uani 1 1 d . . .
F31 F 0.14900(16) 0.64409(15) 0.64887(10) 0.0249(4) Uani 1 1 d . . .
F32 F 0.31258(19) 0.75817(17) 0.57644(11) 0.0354(5) Uani 1 1 d . . .
F33 F 0.53740(17) 0.90924(15) 0.67020(11) 0.0269(4) Uani 1 1 d . . .
F34 F 0.59007(16) 0.93983(16) 0.83887(11) 0.0303(4) Uani 1 1 d . . .
F35 F 0.42737(16) 0.82532(16) 0.91419(10) 0.0272(4) Uani 1 1 d . . .
C1X C 0.2526(4) 1.0564(3) 0.7071(3) 0.0293(8) Uani 0.826(5) 1 d P A 1
H1X1 H 0.1669 1.0823 0.6937 0.035 Uiso 0.826(5) 1 calc PR A 1
H1X2 H 0.2363 0.9721 0.7155 0.035 Uiso 0.826(5) 1 calc PR A 1
Cl1X Cl 0.31212(14) 1.07692(12) 0.62133(9) 0.0768(5) Uani 0.826(5) 1 d P A 1
Cl2X Cl 0.35957(16) 1.13110(14) 0.80016(11) 0.1009(6) Uani 0.826(5) 1 d P A 1
C1Y C 0.3969(18) 1.1461(15) 0.7040(12) 0.0293(8) Uani 0.174(5) 1 d P A 2
H1Y1 H 0.4027 1.2296 0.6930 0.035 Uiso 0.174(5) 1 calc PR A 2
H1Y2 H 0.4872 1.1301 0.7154 0.035 Uiso 0.174(5) 1 calc PR A 2
Cl1Y Cl 0.31212(14) 1.07692(12) 0.62133(9) 0.0768(5) Uani 0.174(5) 1 d P A 2
Cl2Y Cl 0.35957(16) 1.13110(14) 0.80016(11) 0.1009(6) Uani 0.174(5) 1 d P A 2

loop_
_atom_site_aniso_label
_atom_site_aniso_U_11
_atom_site_aniso_U_22
_atom_site_aniso_U_33
_atom_site_aniso_U_23
_atom_site_aniso_U_13
_atom_site_aniso_U_12
Re1 0.00890(4) 0.00904(4) 0.01015(4) 0.00099(3) 0.00230(3) 0.00203(3)
Cl1 0.0164(3) 0.0123(2) 0.0145(2) 0.00020(18) 0.0066(2) 0.0035(2)
O1 0.0125(8) 0.0134(8) 0.0118(8) -0.0005(6) 0.0041(6) 0.0026(6)
N1 0.0131(10) 0.0145(9) 0.0144(9) 0.0031(7) 0.0043(8) 0.0065(7)
N2 0.0125(9) 0.0120(9) 0.0147(9) -0.0008(7) 0.0043(8) 0.0012(7)
N3 0.0126(9) 0.0123(9) 0.0115(9) 0.0011(7) 0.0034(7) 0.0018(7)
C1 0.0155(11) 0.0157(11) 0.0131(11) 0.0043(8) 0.0038(9) 0.0072(9)
C2 0.0155(12) 0.0172(11) 0.0173(12) 0.0022(9) 0.0034(9) 0.0033(9)
C3 0.0210(13) 0.0215(13) 0.0240(13) 0.0097(10) 0.0111(11) 0.0042(10)
C4 0.0228(14) 0.0290(14) 0.0167(12) 0.0109(10) 0.0108(10) 0.0141(11)
C5 0.0191(13) 0.0266(14) 0.0124(11) 0.0017(9) 0.0019(10) 0.0084(10)
C6 0.0130(11) 0.0195(12) 0.0173(12) 0.0040(9) 0.0045(9) 0.0030(9)
F2 0.0275(9) 0.0230(8) 0.0240(9) -0.0004(6) 0.0052(7) -0.0061(7)
F3 0.0336(11) 0.0367(11) 0.0355(10) 0.0123(8) 0.0193(9) -0.0057(8)
F4 0.0343(10) 0.0417(11) 0.0204(8) 0.0145(7) 0.0158(8) 0.0162(8)
F5 0.0309(10) 0.0381(10) 0.0149(8) -0.0036(7) 0.0026(7) 0.0048(8)
F6 0.0200(8) 0.0262(9) 0.0213(8) 0.0004(6) 0.0049(7) -0.0057(7)
C7 0.0175(12) 0.0175(11) 0.0191(12) 0.0056(9) 0.0054(10) 0.0086(9)
C8 0.0120(11) 0.0183(11) 0.0163(11) 0.0023(9) 0.0042(9) 0.0060(9)
C9 0.0190(12) 0.0147(11) 0.0207(12) -0.0048(9) 0.0062(10) 0.0023(9)
C10 0.0152(11) 0.0194(12) 0.0154(11) 0.0035(9) 0.0075(9) 0.0056(9)
C11 0.0146(11) 0.0163(11) 0.0168(11) 0.0032(9) 0.0072(9) 0.0012(9)
C12 0.0146(11) 0.0118(10) 0.0116(10) 0.0015(8) 0.0033(9) 0.0011(8)
C13 0.0133(11) 0.0152(11) 0.0121(10) 0.0022(8) 0.0028(9) 0.0021(8)
C14 0.0178(12) 0.0150(11) 0.0170(11) 0.0064(9) 0.0062(10) 0.0062(9)
C15 0.0208(12) 0.0101(10) 0.0179(12) 0.0006(8) 0.0077(10) 0.0001(9)
C16 0.0167(12) 0.0125(10) 0.0150(11) 0.0017(8) 0.0032(9) -0.0037(9)
C17 0.0144(11) 0.0116(10) 0.0141(11) 0.0030(8) 0.0034(9) 0.0008(8)
F13 0.0162(7) 0.0209(8) 0.0146(7) 0.0005(6) -0.0015(6) 0.0041(6)
F14 0.0263(9) 0.0190(8) 0.0255(8) 0.0031(6) 0.0037(7) 0.0125(6)
F15 0.0286(9) 0.0122(7) 0.0262(8) -0.0039(6) 0.0070(7) 0.0005(6)
F16 0.0201(8) 0.0178(7) 0.0198(8) -0.0016(6) -0.0014(6) -0.0043(6)
F17 0.0172(8) 0.0166(7) 0.0215(8) 0.0034(6) -0.0016(6) 0.0050(6)
B1 0.0106(12) 0.0138(11) 0.0113(11) 0.0007(9) 0.0026(9) 0.0013(9)
C18 0.0122(11) 0.0121(10) 0.0135(10) -0.0006(8) 0.0027(9) 0.0011(8)
C19 0.0134(11) 0.0148(11) 0.0129(10) 0.0006(8) 0.0027(9) 0.0036(8)
C20 0.0172(12) 0.0153(11) 0.0124(11) 0.0010(8) 0.0019(9) -0.0016(9)
C21 0.0230(14) 0.0147(11) 0.0196(12) 0.0035(9) -0.0007(10) 0.0058(10)
C22 0.0130(12) 0.0192(12) 0.0251(13) 0.0025(10) 0.0011(10) 0.0064(9)
C23 0.0141(11) 0.0149(11) 0.0174(11) 0.0008(8) 0.0044(9) 0.0022(9)
F19 0.0141(7) 0.0221(8) 0.0219(8) 0.0051(6) 0.0085(6) 0.0050(6)
F20 0.0246(9) 0.0186(8) 0.0237(8) 0.0073(6) 0.0079(7) -0.0010(6)
F21 0.0293(10) 0.0186(8) 0.0387(10) 0.0122(7) 0.0030(8) 0.0100(7)
F22 0.0183(8) 0.0250(9) 0.0454(11) 0.0069(7) 0.0074(8) 0.0124(7)
F23 0.0142(7) 0.0209(8) 0.0321(9) 0.0066(6) 0.0104(7) 0.0053(6)
C24 0.0102(10) 0.0128(10) 0.0124(10) 0.0003(8) 0.0021(8) 0.0018(8)
C25 0.0121(11) 0.0129(10) 0.0145(11) 0.0015(8) 0.0030(9) 0.0008(8)
C26 0.0150(11) 0.0158(11) 0.0117(10) -0.0010(8) 0.0025(9) 0.0005(9)
C27 0.0147(11) 0.0145(11) 0.0187(12) -0.0030(9) 0.0046(9) 0.0023(9)
C28 0.0134(11) 0.0123(10) 0.0205(12) 0.0007(8) 0.0024(9) 0.0024(8)
C29 0.0126(11) 0.0126(10) 0.0144(11) 0.0020(8) 0.0017(9) 0.0013(8)
F25 0.0274(9) 0.0164(7) 0.0142(7) 0.0038(5) 0.0028(6) 0.0083(6)
F26 0.0282(9) 0.0206(8) 0.0118(7) -0.0004(6) 0.0052(6) 0.0018(6)
F27 0.0222(8) 0.0166(7) 0.0232(8) -0.0069(6) 0.0049(7) 0.0046(6)
F28 0.0290(9) 0.0146(7) 0.0237(8) 0.0025(6) 0.0018(7) 0.0094(6)
F29 0.0219(8) 0.0168(7) 0.0135(7) 0.0028(5) 0.0021(6) 0.0056(6)
C30 0.0124(11) 0.0127(10) 0.0156(11) 0.0029(8) 0.0049(9) 0.0030(8)
C31 0.0139(11) 0.0139(11) 0.0194(12) 0.0002(9) 0.0062(9) 0.0004(9)
C32 0.0236(14) 0.0222(13) 0.0196(12) 0.0016(10) 0.0118(11) 0.0027(10)
C33 0.0179(12) 0.0157(11) 0.0272(14) 0.0066(9) 0.0129(11) 0.0036(9)
C34 0.0116(11) 0.0162(12) 0.0291(14) 0.0019(10) 0.0052(10) 0.0004(9)
C35 0.0134(11) 0.0202(12) 0.0185(12) 0.0021(9) 0.0038(10) 0.0035(9)
F31 0.0216(8) 0.0303(9) 0.0187(8) -0.0066(6) 0.0089(7) -0.0090(7)
F32 0.0383(11) 0.0455(12) 0.0221(9) -0.0020(8) 0.0193(8) -0.0093(9)
F33 0.0228(9) 0.0243(9) 0.0389(10) 0.0069(7) 0.0200(8) -0.0008(7)
F34 0.0165(8) 0.0308(10) 0.0364(10) -0.0018(7) 0.0047(7) -0.0072(7)
F35 0.0164(8) 0.0398(10) 0.0171(8) -0.0004(7) -0.0009(6) -0.0041(7)
C1X 0.032(2) 0.0220(17) 0.047(2) 0.0148(15) 0.0266(18) 0.0130(14)
Cl1X 0.1015(10) 0.0804(9) 0.1038(10) 0.0657(8) 0.0797(9) 0.0684(8)
Cl2X 0.0896(11) 0.0815(11) 0.1144(13) -0.0432(9) -0.0053(9) 0.0450(9)
C1Y 0.032(2) 0.0220(17) 0.047(2) 0.0148(15) 0.0266(18) 0.0130(14)
Cl1Y 0.1015(10) 0.0804(9) 0.1038(10) 0.0657(8) 0.0797(9) 0.0684(8)
Cl2Y 0.0896(11) 0.0815(11) 0.1144(13) -0.0432(9) -0.0053(9) 0.0450(9)

loop_
_atom_type_symbol
_atom_type_description
_atom_type_scat_dispersion_real
_atom_type_scat_dispersion_imag
_atom_type_scat_source
C C 0.0033 0.0016 'International Tables Vol C Tables 4.2.6.8 and 6.1.1.4'
H H 0.0000 0.0000 'International Tables Vol C Tables 4.2.6.8 and 6.1.1.4'
B B 0.0013 0.0007 'International Tables Vol C Tables 4.2.6.8 and 6.1.1.4'
Cl Cl 0.1484 0.1585 'International Tables Vol C Tables 4.2.6.8 and 6.1.1.4'
F F 0.0171 0.0103 'International Tables Vol C Tables 4.2.6.8 and 6.1.1.4'
N N 0.0061 0.0033 'International Tables Vol C Tables 4.2.6.8 and 6.1.1.4'
O O 0.0106 0.0060 'International Tables Vol C Tables 4.2.6.8 and 6.1.1.4'
Re Re -1.0185 7.2310 'International Tables Vol C Tables 4.2.6.8 and 6.1.1.4'

loop_
_geom_angle_atom_site_label_1
_geom_angle_atom_site_label_2
_geom_angle_atom_site_label_3
_geom_angle
O1 Re1 N1 119.22(9)
O1 Re1 N3 122.90(8)
N1 Re1 N3 116.98(9)
O1 Re1 N2 101.82(8)
N1 Re1 N2 79.74(8)
N3 Re1 N2 78.70(8)
O1 Re1 Cl1 103.98(6)
N1 Re1 Cl1 87.49(7)
N3 Re1 Cl1 87.46(6)
N2 Re1 Cl1 154.19(6)
B1 O1 Re1 169.21(15)
C1 N1 C7 114.02(18)
C1 N1 Re1 126.12(15)
C7 N1 Re1 119.86(15)
C8 N2 C10 112.24(19)
C8 N2 C9 109.15(19)
C10 N2 C9 108.73(19)
C8 N2 Re1 105.55(14)
C10 N2 Re1 108.15(14)
C9 N2 Re1 113.05(15)
C12 N3 C11 110.58(19)
C12 N3 Re1 127.05(15)
C11 N3 Re1 121.10(15)
C6 C1 C2 117.3(2)
C6 C1 N1 122.4(2)
C2 C1 N1 120.3(2)
F2 C2 C3 118.7(2)
F2 C2 C1 119.8(2)
C3 C2 C1 121.6(2)
F3 C3 C4 119.7(2)
F3 C3 C2 120.4(3)
C4 C3 C2 119.9(2)
F4 C4 C3 120.6(3)
F4 C4 C5 119.9(3)
C3 C4 C5 119.5(2)
F5 C5 C6 120.6(3)
F5 C5 C4 119.6(2)
C6 C5 C4 119.8(2)
F6 C6 C5 118.5(2)
F6 C6 C1 119.6(2)
C5 C6 C1 121.9(2)
N1 C7 C8 105.61(19)
N1 C7 H7A 110.6
C8 C7 H7A 110.6
N1 C7 H7B 110.6
C8 C7 H7B 110.6
H7A C7 H7B 108.7
N2 C8 C7 108.2(2)
N2 C8 H8A 110.1
C7 C8 H8A 110.1
N2 C8 H8B 110.1
C7 C8 H8B 110.1
H8A C8 H8B 108.4
N2 C9 H9A 109.5
N2 C9 H9B 109.5
H9A C9 H9B 109.5
N2 C9 H9C 109.5
H9A C9 H9C 109.5
H9B C9 H9C 109.5
N2 C10 C11 108.21(19)
N2 C10 H10A 110.1
C11 C10 H10A 110.1
N2 C10 H10B 110.1
C11 C10 H10B 110.1
H10A C10 H10B 108.4
N3 C11 C10 107.83(19)
N3 C11 H11A 110.1
C10 C11 H11A 110.1
N3 C11 H11B 110.1
C10 C11 H11B 110.1
H11A C11 H11B 108.5
C17 C12 C13 117.9(2)
C17 C12 N3 121.1(2)
C13 C12 N3 121.1(2)
F13 C13 C14 119.3(2)
F13 C13 C12 120.1(2)
C14 C13 C12 120.6(2)
F14 C14 C15 119.4(2)
F14 C14 C13 120.1(2)
C15 C14 C13 120.4(2)
F15 C15 C14 119.6(2)
F15 C15 C16 120.3(2)
C14 C15 C16 120.1(2)
F16 C16 C17 120.3(2)
F16 C16 C15 121.1(2)
C17 C16 C15 118.7(2)
F17 C17 C16 118.2(2)
F17 C17 C12 119.4(2)
C16 C17 C12 122.4(2)
O1 B1 C18 105.93(18)
O1 B1 C30 109.11(19)
C18 B1 C30 113.70(19)
O1 B1 C24 104.42(18)
C18 B1 C24 115.45(19)
C30 B1 C24 107.68(19)
C23 C18 C19 113.3(2)
C23 C18 B1 126.0(2)
C19 C18 B1 120.6(2)
F19 C19 C20 116.3(2)
F19 C19 C18 119.1(2)
C20 C19 C18 124.6(2)
F20 C20 C19 121.0(2)
F20 C20 C21 119.5(2)
C19 C20 C21 119.5(2)
F21 C21 C22 121.1(2)
F21 C21 C20 120.4(2)
C22 C21 C20 118.6(2)
F22 C22 C21 119.9(2)
F22 C22 C23 120.4(2)
C21 C22 C23 119.7(2)
F23 C23 C18 121.2(2)
F23 C23 C22 114.6(2)
C18 C23 C22 124.2(2)
C25 C24 C29 114.2(2)
C25 C24 B1 126.7(2)
C29 C24 B1 118.9(2)
F25 C25 C24 121.1(2)
F25 C25 C26 115.2(2)
C24 C25 C26 123.7(2)
F26 C26 C27 120.2(2)
F26 C26 C25 120.3(2)
C27 C26 C25 119.5(2)
F27 C27 C28 120.3(2)
F27 C27 C26 120.3(2)
C28 C27 C26 119.4(2)
F28 C28 C27 119.8(2)
F28 C28 C29 121.0(2)
C27 C28 C29 119.2(2)
F29 C29 C28 116.6(2)
F29 C29 C24 119.3(2)
C28 C29 C24 124.1(2)
C31 C30 C35 114.1(2)
C31 C30 B1 126.0(2)
C35 C30 B1 119.9(2)
F31 C31 C32 115.4(2)
F31 C31 C30 120.8(2)
C32 C31 C30 123.7(2)
F32 C32 C33 120.3(2)
F32 C32 C31 119.8(2)
C33 C32 C31 119.8(2)
F33 C33 C32 121.3(2)
F33 C33 C34 119.6(2)
C32 C33 C34 119.0(2)
F34 C34 C33 120.0(2)
F34 C34 C35 120.3(2)
C33 C34 C35 119.7(2)
F35 C35 C34 116.5(2)
F35 C35 C30 119.9(2)
C34 C35 C30 123.6(2)
Cl2X C1X Cl1X 113.5(2)
Cl2X C1X H1X1 108.9
Cl1X C1X H1X1 108.9
Cl2X C1X H1X2 108.9
Cl1X C1X H1X2 108.9
H1X1 C1X H1X2 107.7
H1Y1 C1Y H1Y2 106.5

loop_
_geom_bond_atom_site_label_1
_geom_bond_atom_site_label_2
_geom_bond_distance
Re1 O1 1.7524(18)
Re1 N1 1.927(2)
Re1 N3 1.927(2)
Re1 N2 2.146(2)
Re1 Cl1 2.3121(8)
O1 B1 1.569(3)
N1 C1 1.418(3)
N1 C7 1.487(3)
N2 C8 1.491(3)
N2 C10 1.498(3)
N2 C9 1.501(3)
N3 C12 1.428(3)
N3 C11 1.485(3)
C1 C6 1.382(4)
C1 C2 1.387(4)
C2 F2 1.340(3)
C2 C3 1.382(4)
C3 F3 1.341(3)
C3 C4 1.375(4)
C4 F4 1.335(3)
C4 C5 1.383(4)
C5 F5 1.344(3)
C5 C6 1.376(4)
C6 F6 1.344(3)
C7 C8 1.508(3)
C7 H7A 0.9900
C7 H7B 0.9900
C8 H8A 0.9900
C8 H8B 0.9900
C9 H9A 0.9800
C9 H9B 0.9800
C9 H9C 0.9800
C10 C11 1.502(4)
C10 H10A 0.9900
C10 H10B 0.9900
C11 H11A 0.9900
C11 H11B 0.9900
C12 C17 1.378(3)
C12 C13 1.389(3)
C13 F13 1.333(3)
C13 C14 1.384(3)
C14 F14 1.341(3)
C14 C15 1.367(4)
C15 F15 1.340(3)
C15 C16 1.390(4)
C16 F16 1.329(3)
C16 C17 1.377(3)
C17 F17 1.346(3)
B1 C18 1.630(4)
B1 C30 1.635(4)
B1 C24 1.644(4)
C18 C23 1.388(3)
C18 C19 1.393(3)
C19 F19 1.352(3)
C19 C20 1.373(3)
C20 F20 1.344(3)
C20 C21 1.390(4)
C21 F21 1.336(3)
C21 C22 1.374(4)
C22 F22 1.343(3)
C22 C23 1.389(4)
C23 F23 1.355(3)
C24 C25 1.382(3)
C24 C29 1.398(3)
C25 F25 1.350(3)
C25 C26 1.389(3)
C26 F26 1.340(3)
C26 C27 1.381(4)
C27 F27 1.336(3)
C27 C28 1.376(4)
C28 F28 1.337(3)
C28 C29 1.381(3)
C29 F29 1.348(3)
C30 C31 1.387(3)
C30 C35 1.390(4)
C31 F31 1.344(3)
C31 C32 1.387(4)
C32 F32 1.339(3)
C32 C33 1.368(4)
C33 F33 1.338(3)
C33 C34 1.375(4)
C34 F34 1.335(3)
C34 C35 1.385(4)
C35 F35 1.344(3)
C1X Cl2X 1.732(4)
C1X Cl1X 1.749(4)
C1X H1X1 0.9900
C1X H1X2 0.9900
C1Y H1Y1 0.9900
C1Y H1Y2 0.9900

loop_
_geom_torsion_atom_site_label_1
_geom_torsion_atom_site_label_2
_geom_torsion_atom_site_label_3
_geom_torsion_atom_site_label_4
_geom_torsion
N1 Re1 O1 B1 -167.0(8)
N3 Re1 O1 B1 24.1(8)
N2 Re1 O1 B1 108.2(8)
Cl1 Re1 O1 B1 -72.0(8)
O1 Re1 N1 C1 79.0(2)
N3 Re1 N1 C1 -111.5(2)
N2 Re1 N1 C1 176.9(2)
Cl1 Re1 N1 C1 -25.6(2)
O1 Re1 N1 C7 -100.81(19)
N3 Re1 N1 C7 68.7(2)
N2 Re1 N1 C7 -2.92(18)
Cl1 Re1 N1 C7 154.55(18)
O1 Re1 N2 C8 145.73(15)
N1 Re1 N2 C8 27.76(15)
N3 Re1 N2 C8 -92.65(15)
Cl1 Re1 N2 C8 -33.8(2)
O1 Re1 N2 C10 -93.96(16)
N1 Re1 N2 C10 148.07(16)
N3 Re1 N2 C10 27.65(15)
Cl1 Re1 N2 C10 86.52(19)
O1 Re1 N2 C9 26.50(17)
N1 Re1 N2 C9 -91.48(17)
N3 Re1 N2 C9 148.11(17)
Cl1 Re1 N2 C9 -153.02(13)
O1 Re1 N3 C12 -104.5(2)
N1 Re1 N3 C12 86.5(2)
N2 Re1 N3 C12 158.7(2)
Cl1 Re1 N3 C12 0.58(19)
O1 Re1 N3 C11 89.68(19)
N1 Re1 N3 C11 -79.39(19)
N2 Re1 N3 C11 -7.18(17)
Cl1 Re1 N3 C11 -165.28(17)
C7 N1 C1 C6 -80.5(3)
Re1 N1 C1 C6 99.7(3)
C7 N1 C1 C2 99.9(3)
Re1 N1 C1 C2 -80.0(3)
C6 C1 C2 F2 178.5(2)
N1 C1 C2 F2 -1.9(4)
C6 C1 C2 C3 -1.1(4)
N1 C1 C2 C3 178.5(2)
F2 C2 C3 F3 -1.1(4)
C1 C2 C3 F3 178.6(2)
F2 C2 C3 C4 -179.1(2)
C1 C2 C3 C4 0.5(4)
F3 C3 C4 F4 0.1(4)
C2 C3 C4 F4 178.2(2)
F3 C3 C4 C5 -178.0(2)
C2 C3 C4 C5 0.1(4)
F4 C4 C5 F5 1.7(4)
C3 C4 C5 F5 179.8(2)
F4 C4 C5 C6 -178.1(2)
C3 C4 C5 C6 0.0(4)
F5 C5 C6 F6 1.4(4)
C4 C5 C6 F6 -178.8(2)
F5 C5 C6 C1 179.5(2)
C4 C5 C6 C1 -0.6(4)
C2 C1 C6 F6 179.3(2)
N1 C1 C6 F6 -0.3(4)
C2 C1 C6 C5 1.2(4)
N1 C1 C6 C5 -178.4(2)
C1 N1 C7 C8 157.8(2)
Re1 N1 C7 C8 -22.4(3)
C10 N2 C8 C7 -165.19(19)
C9 N2 C8 C7 74.2(2)
Re1 N2 C8 C7 -47.6(2)
N1 C7 C8 N2 45.4(3)
C8 N2 C10 C11 73.2(2)
C9 N2 C10 C11 -166.0(2)
Re1 N2 C10 C11 -42.9(2)
C12 N3 C11 C10 177.19(19)
Re1 N3 C11 C10 -14.8(3)
N2 C10 C11 N3 37.2(3)
C11 N3 C12 C17 76.9(3)
Re1 N3 C12 C17 -90.2(3)
C11 N3 C12 C13 -103.6(3)
Re1 N3 C12 C13 89.3(3)
C17 C12 C13 F13 179.8(2)
N3 C12 C13 F13 0.2(3)
C17 C12 C13 C14 1.1(4)
N3 C12 C13 C14 -178.4(2)
F13 C13 C14 F14 0.2(3)
C12 C13 C14 F14 178.9(2)
F13 C13 C14 C15 -178.5(2)
C12 C13 C14 C15 0.2(4)
F14 C14 C15 F15 -0.4(4)
C13 C14 C15 F15 178.4(2)
F14 C14 C15 C16 179.9(2)
C13 C14 C15 C16 -1.3(4)
F15 C15 C16 F16 0.5(4)
C14 C15 C16 F16 -179.8(2)
F15 C15 C16 C17 -178.5(2)
C14 C15 C16 C17 1.2(4)
F16 C16 C17 F17 -0.7(3)
C15 C16 C17 F17 178.4(2)
F16 C16 C17 C12 -178.9(2)
C15 C16 C17 C12 0.1(4)
C13 C12 C17 F17 -179.5(2)
N3 C12 C17 F17 0.0(3)
C13 C12 C17 C16 -1.3(4)
N3 C12 C17 C16 178.2(2)
Re1 O1 B1 C18 1.4(9)
Re1 O1 B1 C30 124.2(7)
Re1 O1 B1 C24 -120.9(7)
O1 B1 C18 C23 129.3(2)
C30 B1 C18 C23 9.5(3)
C24 B1 C18 C23 -115.7(3)
O1 B1 C18 C19 -51.1(3)
C30 B1 C18 C19 -170.9(2)
C24 B1 C18 C19 63.9(3)
C23 C18 C19 F19 178.0(2)
B1 C18 C19 F19 -1.6(3)
C23 C18 C19 C20 0.6(4)
B1 C18 C19 C20 -179.1(2)
F19 C19 C20 F20 1.8(3)
C18 C19 C20 F20 179.2(2)
F19 C19 C20 C21 -177.6(2)
C18 C19 C20 C21 -0.1(4)
F20 C20 C21 F21 -1.0(4)
C19 C20 C21 F21 178.4(2)
F20 C20 C21 C22 -179.8(2)
C19 C20 C21 C22 -0.5(4)
F21 C21 C22 F22 0.3(4)
C20 C21 C22 F22 179.2(2)
F21 C21 C22 C23 -178.4(2)
C20 C21 C22 C23 0.5(4)
C19 C18 C23 F23 -178.8(2)
B1 C18 C23 F23 0.9(4)
C19 C18 C23 C22 -0.6(4)
B1 C18 C23 C22 179.0(2)
F22 C22 C23 F23 -0.3(4)
C21 C22 C23 F23 178.4(2)
F22 C22 C23 C18 -178.6(2)
C21 C22 C23 C18 0.1(4)
O1 B1 C24 C25 123.8(2)
C18 B1 C24 C25 7.9(3)
C30 B1 C24 C25 -120.3(3)
O1 B1 C24 C29 -62.3(3)
C18 B1 C24 C29 -178.2(2)
C30 B1 C24 C29 53.6(3)
C29 C24 C25 F25 -178.7(2)
B1 C24 C25 F25 -4.5(4)
C29 C24 C25 C26 0.5(4)
B1 C24 C25 C26 174.7(2)
F25 C25 C26 F26 -2.2(3)
C24 C25 C26 F26 178.5(2)
F25 C25 C26 C27 178.4(2)
C24 C25 C26 C27 -0.9(4)
F26 C26 C27 F27 -0.1(4)
C25 C26 C27 F27 179.3(2)
F26 C26 C27 C28 -179.1(2)
C25 C26 C27 C28 0.2(4)
F27 C27 C28 F28 0.1(4)
C26 C27 C28 F28 179.2(2)
F27 C27 C28 C29 -178.4(2)
C26 C27 C28 C29 0.7(4)
F28 C28 C29 F29 -0.4(3)
C27 C28 C29 F29 178.1(2)
F28 C28 C29 C24 -179.6(2)
C27 C28 C29 C24 -1.1(4)
C25 C24 C29 F29 -178.7(2)
B1 C24 C29 F29 6.7(3)
C25 C24 C29 C28 0.5(4)
B1 C24 C29 C28 -174.2(2)
O1 B1 C30 C31 -23.2(3)
C18 B1 C30 C31 94.8(3)
C24 B1 C30 C31 -135.9(2)
O1 B1 C30 C35 157.9(2)
C18 B1 C30 C35 -84.1(3)
C24 B1 C30 C35 45.1(3)
C35 C30 C31 F31 176.4(2)
B1 C30 C31 F31 -2.7(4)
C35 C30 C31 C32 -1.9(4)
B1 C30 C31 C32 179.0(2)
F31 C31 C32 F32 0.4(4)
C30 C31 C32 F32 178.7(2)
F31 C31 C32 C33 -177.6(2)
C30 C31 C32 C33 0.8(4)
F32 C32 C33 F33 -0.2(4)
C31 C32 C33 F33 177.7(2)
F32 C32 C33 C34 -177.3(2)
C31 C32 C33 C34 0.6(4)
F33 C33 C34 F34 0.3(4)
C32 C33 C34 F34 177.5(3)
F33 C33 C34 C35 -177.8(2)
C32 C33 C34 C35 -0.7(4)
F34 C34 C35 F35 -0.9(4)
C33 C34 C35 F35 177.2(2)
F34 C34 C35 C30 -178.8(2)
C33 C34 C35 C30 -0.7(4)
C31 C30 C35 F35 -175.9(2)
B1 C30 C35 F35 3.2(4)
C31 C30 C35 C34 1.9(4)
B1 C30 C35 C34 -179.0(2)
